data_4062866
_journal_name_full Organometallics
_journal_year 2004
_chemical_formula_sum 'C17 H11 Cl5 O2'
_chemical_formula_weight 424.51
_space_group_IT_number 2
_symmetry_cell_setting triclinic
_symmetry_space_group_name_Hall '-P 1'
_symmetry_space_group_name_H-M 'P -1'
_cell_angle_alpha 87.725(2)
_cell_angle_beta 89.223(2)
_cell_angle_gamma 70.993(2)
_cell_formula_units_Z 2
_cell_length_a 7.9424(8)
_cell_length_b 10.3011(10)
_cell_length_c 10.8711(10)
_cell_measurement_temperature 173(2)
_cell_volume 840.27(14)
_diffrn_ambient_temperature 173(2)
_exptl_crystal_density_diffrn 1.678
_cod_depositor_comments
;
The following automatic conversions were performed:
'_symmetry_cell_setting' value 'Triclinic' changed to 'triclinic'
according to '/home/saulius/struct/CIF-dictionaries/cif_core.dic'
dictionary named 'cif_core.dic' version 2.4.1 from 2010-06-29.

Automatic conversion script
Id: cif_fix_enum 1527 2010-12-29 10:47:43Z saulius 
;
_cod_database_code 4062866

loop_
_symmetry_equiv_pos_as_xyz
'x, y, z'
'-x, -y, -z'

loop_
_atom_site_label
_atom_site_type_symbol
_atom_site_fract_x
_atom_site_fract_y
_atom_site_fract_z
_atom_site_U_iso_or_equiv
_atom_site_adp_type
_atom_site_occupancy
_atom_site_symmetry_multiplicity
_atom_site_calc_flag
_atom_site_refinement_flags
_atom_site_disorder_assembly
_atom_site_disorder_group
C1 C 0.2765(2) 0.66089(17) 0.54669(15) 0.0258(3) Uani 1 1 d . . .
C2 C 0.2734(2) 0.72639(17) 0.65666(15) 0.0255(3) Uani 1 1 d . . .
C3 C 0.2660(2) 0.86309(17) 0.65602(15) 0.0252(3) Uani 1 1 d . . .
C4 C 0.2642(2) 0.93508(17) 0.54492(15) 0.0256(3) Uani 1 1 d . . .
C5 C 0.2674(2) 0.86956(17) 0.43440(15) 0.0258(3) Uani 1 1 d . . .
C6 C 0.2703(2) 0.73419(16) 0.43494(14) 0.0246(3) Uani 1 1 d . . .
C7 C 0.1116(2) 0.71034(17) 0.25908(14) 0.0243(3) Uani 1 1 d . . .
H7 H 0.0415 0.8052 0.2770 0.029 Uiso 1 1 calc R . .
C8 C -0.0036(2) 0.61446(17) 0.26897(15) 0.0254(3) Uani 1 1 d . . .
H8 H -0.0516 0.6024 0.3505 0.031 Uiso 1 1 calc R . .
C9 C -0.1375(2) 0.68784(16) 0.17040(15) 0.0247(3) Uani 1 1 d . . .
C10 C -0.3194(2) 0.71394(18) 0.16146(17) 0.0295(3) Uani 1 1 d . . .
H10 H -0.3817 0.6829 0.2225 0.035 Uiso 1 1 calc R . .
C11 C -0.4060(2) 0.78876(19) 0.05719(18) 0.0323(4) Uani 1 1 d . . .
H11 H -0.5282 0.8080 0.0490 0.039 Uiso 1 1 calc R . .
C12 C -0.3133(2) 0.83471(19) -0.03413(17) 0.0311(4) Uani 1 1 d . . .
H12 H -0.3739 0.8831 -0.1030 0.037 Uiso 1 1 calc R . .
C13 C -0.1301(2) 0.80932(18) -0.02426(16) 0.0278(3) Uani 1 1 d . . .
H13 H -0.0680 0.8412 -0.0849 0.033 Uiso 1 1 calc R . .
C14 C -0.0441(2) 0.73543(16) 0.07847(15) 0.0243(3) Uani 1 1 d . . .
C15 C 0.1476(2) 0.69324(17) 0.12019(15) 0.0254(3) Uani 1 1 d . . .
H15 H 0.2190 0.7461 0.0828 0.031 Uiso 1 1 calc R . .
C16 C 0.2285(2) 0.53523(19) 0.11365(16) 0.0305(3) Uani 1 1 d . . .
H16A H 0.2167 0.5052 0.0317 0.037 Uiso 1 1 calc R . .
H16B H 0.3533 0.5036 0.1366 0.037 Uiso 1 1 calc R . .
C17 C 0.1158(2) 0.48281(17) 0.20816(16) 0.0290(3) Uani 1 1 d . . .
H17 H 0.0405 0.4410 0.1644 0.035 Uiso 1 1 calc R . .
Cl1 Cl 0.28008(6) 0.63428(5) 0.79298(4) 0.03421(13) Uani 1 1 d . . .
Cl2 Cl 0.25920(6) 0.94301(5) 0.79290(4) 0.03406(13) Uani 1 1 d . . .
Cl3 Cl 0.26071(7) 1.10292(4) 0.54275(4) 0.03654(13) Uani 1 1 d . . .
Cl4 Cl 0.26920(7) 0.95594(5) 0.29640(4) 0.03550(13) Uani 1 1 d . . .
Cl5 Cl 0.25256(7) 0.35822(5) 0.31868(5) 0.03958(14) Uani 1 1 d . . .
O1 O 0.27554(16) 0.66419(13) 0.32922(11) 0.0270(2) Uani 1 1 d . . .
O2 O 0.2851(2) 0.52722(13) 0.55019(13) 0.0340(3) Uani 1 1 d . . .
H2 H 0.2490 0.5093 0.4848 0.051 Uiso 1 1 calc R . .

loop_
_atom_site_aniso_label
_atom_site_aniso_U_11
_atom_site_aniso_U_22
_atom_site_aniso_U_33
_atom_site_aniso_U_23
_atom_site_aniso_U_13
_atom_site_aniso_U_12
C1 0.0265(7) 0.0255(7) 0.0257(8) -0.0003(6) 0.0014(6) -0.0089(6)
C2 0.0273(7) 0.0273(7) 0.0214(7) 0.0016(6) 0.0016(6) -0.0088(6)
C3 0.0250(7) 0.0284(8) 0.0222(7) -0.0034(6) 0.0009(5) -0.0085(6)
C4 0.0276(7) 0.0242(7) 0.0262(8) -0.0016(6) 0.0021(6) -0.0101(6)
C5 0.0269(7) 0.0279(7) 0.0230(7) 0.0014(6) 0.0022(6) -0.0100(6)
C6 0.0243(7) 0.0279(8) 0.0220(7) -0.0027(6) 0.0015(5) -0.0089(6)
C7 0.0257(7) 0.0261(7) 0.0213(7) -0.0010(5) 0.0011(5) -0.0089(6)
C8 0.0283(7) 0.0266(7) 0.0224(7) -0.0013(6) 0.0039(6) -0.0104(6)
C9 0.0259(7) 0.0235(7) 0.0254(7) -0.0027(6) 0.0027(6) -0.0090(6)
C10 0.0271(8) 0.0295(8) 0.0346(9) -0.0052(7) 0.0072(6) -0.0127(6)
C11 0.0251(7) 0.0330(8) 0.0392(10) -0.0049(7) 0.0004(7) -0.0095(6)
C12 0.0302(8) 0.0314(8) 0.0296(8) -0.0013(7) -0.0030(6) -0.0073(7)
C13 0.0298(8) 0.0304(8) 0.0230(7) -0.0015(6) 0.0025(6) -0.0095(6)
C14 0.0243(7) 0.0255(7) 0.0234(7) -0.0047(6) 0.0029(5) -0.0082(6)
C15 0.0242(7) 0.0310(8) 0.0214(7) -0.0007(6) 0.0028(5) -0.0095(6)
C16 0.0294(8) 0.0336(8) 0.0242(8) -0.0050(6) 0.0031(6) -0.0041(7)
C17 0.0330(8) 0.0256(7) 0.0269(8) -0.0005(6) -0.0023(6) -0.0076(6)
Cl1 0.0418(2) 0.0361(2) 0.0245(2) 0.00470(16) 0.00245(16) -0.01305(19)
Cl2 0.0427(2) 0.0348(2) 0.0245(2) -0.00643(16) -0.00099(16) -0.01168(18)
Cl3 0.0503(3) 0.0273(2) 0.0351(2) -0.00374(17) 0.00659(19) -0.01679(19)
Cl4 0.0498(3) 0.0356(2) 0.0244(2) 0.00397(16) 0.00324(17) -0.0190(2)
Cl5 0.0504(3) 0.0268(2) 0.0368(3) 0.00110(17) -0.0050(2) -0.00608(19)
O1 0.0272(6) 0.0297(6) 0.0225(5) -0.0047(4) -0.0013(4) -0.0067(5)
O2 0.0493(8) 0.0272(6) 0.0286(6) 0.0001(5) 0.0003(5) -0.0169(6)

loop_
_geom_bond_atom_site_label_1
_geom_bond_atom_site_label_2
_geom_bond_distance
_geom_bond_site_symmetry_2
_geom_bond_publ_flag
C1 O2 1.355(2) . ?
C1 C2 1.392(2) . ?
C1 C6 1.397(2) . ?
C2 C3 1.390(2) . ?
C2 Cl1 1.7197(16) . ?
C3 C4 1.390(2) . ?
C3 Cl2 1.7207(17) . ?
C4 C5 1.397(2) . ?
C4 Cl3 1.7192(17) . ?
C5 C6 1.387(2) . ?
C5 Cl4 1.7159(17) . ?
C6 O1 1.3738(19) . ?
C7 O1 1.4486(19) . ?
C7 C15 1.539(2) . ?
C7 C8 1.549(2) . ?
C8 C9 1.515(2) . ?
C8 C17 1.546(2) . ?
C9 C10 1.385(2) . ?
C9 C14 1.403(2) . ?
C10 C11 1.400(3) . ?
C11 C12 1.386(3) . ?
C12 C13 1.396(2) . ?
C13 C14 1.381(2) . ?
C14 C15 1.512(2) . ?
C15 C16 1.547(2) . ?
C16 C17 1.547(2) . ?
C17 Cl5 1.8099(18) . ?
